data_7058414
loop_
_publ_author_name
'Karmakar, Mainak'
'Roy, Sourav'
'Chattopadhyay, Shouvik'

_publ_section_title
;
 A series of trinuclear zinc(ii) complexes with reduced Schiff base
 ligands: turn-off fluorescent chemosensors with high selectivity for
 nitroaromatics
;
_journal_issue 25
_journal_name_full 'New Journal of Chemistry'
_journal_page_first 10093
_journal_paper_doi 10.1039/C9NJ02060H
_journal_volume 43
_journal_year 2019
_chemical_formula_moiety 'C42 H56 N10 O8 Zn3'
_chemical_formula_sum 'C42 H56 N10 O8 Zn3'
_chemical_formula_weight 1025.14
_space_group_crystal_system monoclinic
_space_group_IT_number 14
_space_group_name_Hall '-P 2ybc'
_space_group_name_H-M_alt 'P 1 21/c 1'
_symmetry_space_group_name_Hall '-P 2ybc'
_symmetry_space_group_name_H-M 'P 1 21/c 1'
_atom_sites_solution_hydrogens mixed
_audit_creation_method SHELXL-2018/1
_audit_update_record
;
2019-03-08 deposited with the CCDC.    2019-05-27 downloaded from the CCDC.
;
_cell_angle_alpha 90
_cell_angle_beta 108.410(14)
_cell_angle_gamma 90
_cell_formula_units_Z 4
_cell_length_a 12.740(7)
_cell_length_b 20.52(2)
_cell_length_c 18.556(13)
_cell_measurement_reflns_used 900
_cell_measurement_temperature 293(2)
_cell_measurement_theta_max 25.203
_cell_measurement_theta_min 2.01
_cell_volume 4603(6)
_computing_structure_refinement 'SHELXL-2018/1 (Sheldrick, 2018)'
_computing_structure_solution 'SHELXT 2014/5 (Sheldrick, 2014)'
_diffrn_ambient_temperature 293(2)
_diffrn_measured_fraction_theta_full 0.985
_diffrn_measured_fraction_theta_max 0.985
_diffrn_measurement_device_type 'BRUKER SMART APEX II'
_diffrn_radiation_type MoK\a
_diffrn_radiation_wavelength 0.71073
_diffrn_reflns_av_R_equivalents 0.0502
_diffrn_reflns_av_unetI/netI 0.0626
_diffrn_reflns_Laue_measured_fraction_full 0.985
_diffrn_reflns_Laue_measured_fraction_max 0.985
_diffrn_reflns_limit_h_max 15
_diffrn_reflns_limit_h_min -14
_diffrn_reflns_limit_k_max 18
_diffrn_reflns_limit_k_min -24
_diffrn_reflns_limit_l_max 21
_diffrn_reflns_limit_l_min -22
_diffrn_reflns_number 19006
_diffrn_reflns_point_group_measured_fraction_full 0.985
_diffrn_reflns_point_group_measured_fraction_max 0.985
_diffrn_reflns_theta_full 25.203
_diffrn_reflns_theta_max 25.203
_diffrn_reflns_theta_min 2.314
_exptl_absorpt_coefficient_mu 1.612
_exptl_absorpt_correction_T_max 0.7452
_exptl_absorpt_correction_T_min 0.3662
_exptl_absorpt_correction_type multi-scan
_exptl_crystal_colour white
_exptl_crystal_density_diffrn 1.479
_exptl_crystal_description block
_exptl_crystal_F_000 2128.0
_refine_diff_density_max 0.630
_refine_diff_density_min -0.637
_refine_diff_density_rms 0.123
_refine_ls_extinction_method none
_refine_ls_goodness_of_fit_ref 1.066
_refine_ls_hydrogen_treatment mixed
_refine_ls_matrix_type full
_refine_ls_number_parameters 580
_refine_ls_number_reflns 8161
_refine_ls_number_restraints 0
_refine_ls_restrained_S_all 1.066
_refine_ls_R_factor_all 0.0660
_refine_ls_R_factor_gt 0.0412
_refine_ls_shift/su_max 0.014
_refine_ls_shift/su_mean 0.001
_refine_ls_structure_factor_coef Fsqd
_refine_ls_weighting_details 'w=1/[\s^2^(Fo^2^)+(0.0683P)^2^] where P=(Fo^2^+2Fc^2^)/3'
_refine_ls_weighting_scheme calc
_refine_ls_wR_factor_gt 0.1092
_refine_ls_wR_factor_ref 0.1345
_reflns_Friedel_coverage 0.000
_reflns_number_gt 6016
_reflns_number_total 8161
_reflns_threshold_expression 'I > 2\s(I)'
_cod_data_source_file c9nj02060h2.cif
_cod_data_source_block 1
_cod_depositor_comments 'Adding full bibliography for 7058414--7058418.cif.'
_cod_original_cell_volume 4602(7)
_cod_database_code 7058414
_shelx_shelxl_version_number 2018/1
_shelx_space_group_comment
;
The symmetry employed for this shelxl refinement is uniquely defined
by the following loop, which should always be used as a source of
symmetry information in preference to the above space-group names.
They are only intended as comments.
;

loop_
_space_group_symop_operation_xyz
'x, y, z'
'-x, y+1/2, -z+1/2'
'-x, -y, -z'
'x, -y-1/2, z-1/2'

loop_
_atom_site_label
_atom_site_type_symbol
_atom_site_fract_x
_atom_site_fract_y
_atom_site_fract_z
_atom_site_U_iso_or_equiv
_atom_site_adp_type
_atom_site_occupancy
_atom_site_site_symmetry_order
_atom_site_calc_flag
_atom_site_refinement_flags_posn
_atom_site_refinement_flags_adp
Zn2 Zn 0.69982(3) 0.37639(2) 0.27018(2) 0.04467(14) Uani 1 1 d . .
Zn1 Zn 0.52358(3) 0.43481(2) 0.12584(2) 0.04779(15) Uani 1 1 d . .
Zn3 Zn 0.91051(3) 0.40406(2) 0.41193(2) 0.04714(15) Uani 1 1 d . .
O2 O 0.53752(19) 0.37706(13) 0.21464(15) 0.0498(7) Uani 1 1 d . .
O5 O 0.76681(19) 0.44722(12) 0.34515(15) 0.0471(6) Uani 1 1 d . .
O6 O 0.8327(2) 0.33383(12) 0.34207(15) 0.0527(7) Uani 1 1 d . .
O1 O 0.69301(19) 0.42366(14) 0.17301(15) 0.0505(7) Uani 1 1 d . .
O4 O 0.6067(2) 0.32522(15) 0.34774(16) 0.0632(8) Uani 1 1 d . .
O3 O 0.8536(2) 0.36263(16) 0.1338(2) 0.0739(9) Uani 1 1 d . .
O8 O 0.7205(2) 0.27560(14) 0.22212(17) 0.0656(8) Uani 1 1 d . .
N3 N 1.0083(3) 0.46947(19) 0.3785(2) 0.0536(9) Uani 1 1 d . .
O7 O 0.5931(2) 0.50529(17) 0.3667(2) 0.0881(11) Uani 1 1 d . .
N1 N 0.5380(3) 0.53433(18) 0.12278(19) 0.0518(8) Uani 1 1 d . .
N2 N 0.3486(3) 0.4402(2) 0.1081(2) 0.0630(11) Uani 1 1 d . .
N8 N 0.8925(3) 0.4235(2) 0.5127(2) 0.0667(10) Uani 1 1 d . .
N9 N 0.8324(4) 0.4082(2) 0.5442(2) 0.0731(11) Uani 1 1 d . .
N5 N 0.5066(3) 0.3933(2) 0.0247(2) 0.0660(10) Uani 1 1 d . .
C19 C 0.4610(3) 0.3519(2) 0.2418(2) 0.0475(9) Uani 1 1 d . .
N6 N 0.4544(4) 0.3454(2) 0.0042(2) 0.0716(11) Uani 1 1 d . .
C18 C 0.4942(3) 0.3236(2) 0.3133(2) 0.0529(10) Uani 1 1 d . .
N4 N 1.0441(3) 0.33791(19) 0.4608(2) 0.0637(10) Uani 1 1 d . .
H4N H 1.078531 0.353064 0.513092 0.076 Uiso 1 1 calc R U
C3 C 0.8341(3) 0.4257(2) 0.1140(2) 0.0548(10) Uani 1 1 d . .
C14 C 0.3489(3) 0.3527(2) 0.2001(2) 0.0559(10) Uani 1 1 d . .
C29 C 0.7653(3) 0.5110(2) 0.3473(2) 0.0483(9) Uani 1 1 d . .
C8 C 0.7527(3) 0.4564(2) 0.1377(2) 0.0465(9) Uani 1 1 d . .
C40 C 0.8589(3) 0.27196(19) 0.3368(2) 0.0504(10) Uani 1 1 d . .
C7 C 0.7333(3) 0.5225(2) 0.1228(2) 0.0503(9) Uani 1 1 d . .
C28 C 0.8525(3) 0.5469(2) 0.3361(2) 0.0556(10) Uani 1 1 d . .
C24 C 0.6773(4) 0.5444(2) 0.3598(3) 0.0616(11) Uani 1 1 d . .
C6 C 0.7930(3) 0.5563(2) 0.0841(2) 0.0611(11) Uani 1 1 d . .
H6 H 0.780429 0.600648 0.074999 0.073 Uiso 1 1 calc R U
C4 C 0.8907(3) 0.4609(2) 0.0742(3) 0.0655(12) Uani 1 1 d . .
H4 H 0.943602 0.440242 0.057391 0.079 Uiso 1 1 calc R U
C30 C 0.9416(3) 0.5120(2) 0.3170(2) 0.0628(12) Uani 1 1 d . .
H30A H 0.908946 0.485727 0.271975 0.075 Uiso 1 1 calc R U
H30B H 0.989958 0.543697 0.304851 0.075 Uiso 1 1 calc R U
C5 C 0.8695(3) 0.5258(2) 0.0594(3) 0.0684(13) Uani 1 1 d . .
H5 H 0.907638 0.548878 0.032362 0.082 Uiso 1 1 calc R U
C39 C 0.8000(3) 0.2381(2) 0.2722(2) 0.0543(10) Uani 1 1 d . .
C9 C 0.6541(3) 0.5575(2) 0.1541(2) 0.0568(10) Uani 1 1 d . .
H9A H 0.678317 0.552171 0.208869 0.068 Uiso 1 1 calc R U
H9B H 0.656293 0.603683 0.143477 0.068 Uiso 1 1 calc R U
C35 C 0.9416(3) 0.2409(2) 0.3944(3) 0.0624(11) Uani 1 1 d . .
C10 C 0.4688(4) 0.5705(2) 0.1601(3) 0.0713(13) Uani 1 1 d . .
H10A H 0.482670 0.616749 0.157256 0.086 Uiso 1 1 calc R U
H10B H 0.491577 0.558519 0.213381 0.086 Uiso 1 1 calc R U
C34 C 0.9985(4) 0.2736(2) 0.4677(3) 0.0701(13) Uani 1 1 d . .
H34A H 0.946494 0.278139 0.495915 0.084 Uiso 1 1 calc R U
H34B H 1.058241 0.245733 0.497124 0.084 Uiso 1 1 calc R U
C20 C 0.6516(4) 0.3052(3) 0.4251(2) 0.0755(14) Uani 1 1 d . .
H20A H 0.602609 0.319165 0.452882 0.091 Uiso 1 1 calc R U
H20B H 0.722555 0.326335 0.447653 0.091 Uiso 1 1 calc R U
C17 C 0.4213(4) 0.2956(2) 0.3443(3) 0.0696(13) Uani 1 1 d . .
H17 H 0.445552 0.276076 0.391897 0.084 Uiso 1 1 calc R U
C12 C 0.3077(4) 0.4936(3) 0.1451(3) 0.0761(14) Uani 1 1 d . .
H12A H 0.333858 0.487206 0.199665 0.091 Uiso 1 1 calc R U
H12B H 0.227502 0.492766 0.128473 0.091 Uiso 1 1 calc R U
C13 C 0.3060(3) 0.3767(2) 0.1203(3) 0.0684(13) Uani 1 1 d . .
H13A H 0.324621 0.345218 0.087362 0.082 Uiso 1 1 calc R U
H13B H 0.225964 0.379224 0.105635 0.082 Uiso 1 1 calc R U
C16 C 0.3099(4) 0.2973(3) 0.3026(3) 0.0816(16) Uani 1 1 d . .
H16 H 0.258305 0.279261 0.322752 0.098 Uiso 1 1 calc R U
C31 C 1.1004(4) 0.4402(2) 0.3566(3) 0.0750(14) Uani 1 1 d . .
H31A H 1.141940 0.474799 0.342430 0.090 Uiso 1 1 calc R U
H31B H 1.069712 0.412729 0.312383 0.090 Uiso 1 1 calc R U
C11 C 0.3464(4) 0.5585(3) 0.1264(3) 0.0807(15) Uani 1 1 d . .
H11A H 0.307294 0.592407 0.144023 0.097 Uiso 1 1 calc R U
H11B H 0.326283 0.562397 0.071607 0.097 Uiso 1 1 calc R U
C15 C 0.2756(4) 0.3247(3) 0.2333(3) 0.0728(14) Uani 1 1 d . .
H15 H 0.200348 0.325043 0.206560 0.087 Uiso 1 1 calc R U
C25 C 0.6783(4) 0.6107(2) 0.3626(3) 0.0820(16) Uani 1 1 d . .
H25 H 0.619680 0.632772 0.371253 0.098 Uiso 1 1 calc R U
C38 C 0.8229(4) 0.1739(2) 0.2626(3) 0.0734(13) Uani 1 1 d . .
H38 H 0.782944 0.151199 0.219263 0.088 Uiso 1 1 calc R U
C2 C 0.9472(4) 0.3342(3) 0.1237(4) 0.0932(18) Uani 1 1 d . .
H2A H 1.010708 0.362275 0.144831 0.112 Uiso 1 1 calc R U
H2B H 0.936412 0.328736 0.069944 0.112 Uiso 1 1 calc R U
N7 N 0.4021(5) 0.2995(3) -0.0192(3) 0.1136(19) Uani 1 1 d . .
C32 C 1.1780(4) 0.4003(3) 0.4188(3) 0.0811(16) Uani 1 1 d . .
H32A H 1.192843 0.423658 0.466384 0.097 Uiso 1 1 calc R U
H32B H 1.247557 0.395589 0.408335 0.097 Uiso 1 1 calc R U
C26 C 0.7650(5) 0.6452(2) 0.3529(3) 0.0895(17) Uani 1 1 d . .
H26 H 0.764989 0.690423 0.355688 0.107 Uiso 1 1 calc R U
C1 C 0.9674(4) 0.2704(3) 0.1617(4) 0.0956(18) Uani 1 1 d . .
H1A H 1.032021 0.250948 0.154664 0.143 Uiso 1 1 calc R U
H1B H 0.978833 0.276056 0.215008 0.143 Uiso 1 1 calc R U
H1C H 0.904718 0.242598 0.140303 0.143 Uiso 1 1 calc R U
C27 C 0.8512(4) 0.6139(2) 0.3391(3) 0.0782(15) Uani 1 1 d . .
H27 H 0.908930 0.637829 0.331707 0.094 Uiso 1 1 calc R U
C21 C 0.6666(5) 0.2333(3) 0.4325(3) 0.103(2) Uani 1 1 d . .
H21A H 0.696843 0.221949 0.485240 0.155 Uiso 1 1 calc R U
H21B H 0.596300 0.212205 0.411174 0.155 Uiso 1 1 calc R U
H21C H 0.716195 0.219371 0.405947 0.155 Uiso 1 1 calc R U
C33 C 1.1349(4) 0.3335(3) 0.4279(3) 0.0809(15) Uani 1 1 d . .
H33A H 1.108614 0.312215 0.378796 0.097 Uiso 1 1 calc R U
H33B H 1.194393 0.307346 0.460717 0.097 Uiso 1 1 calc R U
C37 C 0.9063(5) 0.1439(3) 0.3187(4) 0.0888(17) Uani 1 1 d . .
H37 H 0.923862 0.100611 0.312948 0.107 Uiso 1 1 calc R U
C36 C 0.9628(5) 0.1768(3) 0.3819(3) 0.0833(16) Uani 1 1 d . .
H36 H 1.018690 0.155219 0.418821 0.100 Uiso 1 1 calc R U
C41 C 0.6626(4) 0.2520(2) 0.1479(3) 0.0711(13) Uani 1 1 d . .
H41A H 0.710900 0.224172 0.130110 0.085 Uiso 1 1 calc R U
H41B H 0.639602 0.288247 0.112984 0.085 Uiso 1 1 calc R U
N10 N 0.7731(6) 0.3966(3) 0.5779(4) 0.159(3) Uani 1 1 d . .
C42 C 0.5637(4) 0.2142(3) 0.1506(4) 0.107(2) Uani 1 1 d . .
H42A H 0.524488 0.198229 0.100711 0.160 Uiso 1 1 calc R U
H42B H 0.587010 0.178189 0.184891 0.160 Uiso 1 1 calc R U
H42C H 0.515918 0.242079 0.167815 0.160 Uiso 1 1 calc R U
C23 C 0.5064(6) 0.5298(4) 0.3870(4) 0.125(2) Uani 1 1 d . .
H23A H 0.466303 0.561357 0.349425 0.150 Uiso 1 1 calc R U
H23B H 0.534412 0.551952 0.435506 0.150 Uiso 1 1 calc R U
C22 C 0.4335(5) 0.4789(3) 0.3925(4) 0.121(3) Uani 1 1 d . .
H22A H 0.373299 0.496876 0.406771 0.182 Uiso 1 1 calc R U
H22B H 0.404955 0.457388 0.344309 0.182 Uiso 1 1 calc R U
H22C H 0.472946 0.447999 0.430241 0.182 Uiso 1 1 calc R U
H1N H 0.516(3) 0.5452(17) 0.075(2) 0.041(10) Uiso 1 1 d . .
H2N H 0.326(3) 0.4480(19) 0.068(2) 0.038(12) Uiso 1 1 d . .
H3N H 1.039(3) 0.496(2) 0.420(2) 0.053(11) Uiso 1 1 d . .

loop_
_atom_site_aniso_label
_atom_site_aniso_U_11
_atom_site_aniso_U_22
_atom_site_aniso_U_33
_atom_site_aniso_U_23
_atom_site_aniso_U_13
_atom_site_aniso_U_12
Zn2 0.0457(2) 0.0424(3) 0.0418(3) 0.00113(19) 0.00789(19) -0.00235(19)
Zn1 0.0471(3) 0.0591(3) 0.0375(3) 0.0014(2) 0.01381(19) 0.0060(2)
Zn3 0.0417(2) 0.0563(3) 0.0421(3) -0.0017(2) 0.01139(19) -0.0015(2)
O2 0.0424(13) 0.0614(18) 0.0455(15) 0.0055(13) 0.0137(12) -0.0072(12)
O5 0.0459(14) 0.0389(15) 0.0512(16) -0.0048(12) 0.0079(12) -0.0013(11)
O6 0.0555(14) 0.0404(16) 0.0532(17) -0.0024(13) 0.0045(12) 0.0074(12)
O1 0.0441(14) 0.0636(18) 0.0458(16) 0.0090(13) 0.0173(12) 0.0038(12)
O4 0.0628(17) 0.073(2) 0.0513(17) 0.0146(15) 0.0142(14) -0.0180(15)
O3 0.0579(18) 0.068(2) 0.106(3) 0.0156(19) 0.0407(18) 0.0084(16)
O8 0.0758(19) 0.0534(19) 0.0576(19) -0.0104(15) 0.0066(15) -0.0017(15)
N3 0.0452(18) 0.069(2) 0.046(2) -0.0071(19) 0.0139(15) -0.0088(17)
O7 0.0575(18) 0.078(2) 0.135(3) -0.021(2) 0.039(2) 0.0068(17)
N1 0.057(2) 0.060(2) 0.0369(19) 0.0009(17) 0.0131(15) 0.0077(16)
N2 0.055(2) 0.083(3) 0.047(2) 0.001(2) 0.0111(19) 0.009(2)
N8 0.059(2) 0.094(3) 0.050(2) -0.018(2) 0.0223(18) -0.018(2)
N9 0.095(3) 0.071(3) 0.060(3) -0.014(2) 0.036(2) -0.023(2)
N5 0.078(3) 0.078(3) 0.042(2) -0.003(2) 0.0192(18) 0.004(2)
C19 0.049(2) 0.049(2) 0.049(2) -0.0071(19) 0.0216(18) -0.0070(18)
N6 0.095(3) 0.074(3) 0.052(2) -0.004(2) 0.031(2) 0.024(3)
C18 0.058(2) 0.051(2) 0.056(3) -0.002(2) 0.027(2) -0.0084(19)
N4 0.0489(19) 0.079(3) 0.058(2) 0.001(2) 0.0100(16) 0.0120(19)
C3 0.043(2) 0.064(3) 0.059(3) 0.002(2) 0.0184(19) -0.001(2)
C14 0.051(2) 0.059(3) 0.062(3) -0.010(2) 0.025(2) -0.005(2)
C29 0.049(2) 0.047(2) 0.040(2) -0.0001(18) 0.0011(16) -0.0010(18)
C8 0.0417(19) 0.059(3) 0.037(2) 0.0014(18) 0.0096(15) -0.0058(18)
C40 0.058(2) 0.039(2) 0.059(3) 0.0039(19) 0.025(2) 0.0047(18)
C7 0.049(2) 0.056(3) 0.040(2) -0.0021(19) 0.0064(17) -0.0046(19)
C28 0.059(2) 0.053(3) 0.042(2) 0.0028(19) -0.0029(18) -0.010(2)
C24 0.064(3) 0.052(3) 0.058(3) -0.005(2) 0.004(2) 0.004(2)
C6 0.054(2) 0.063(3) 0.062(3) 0.004(2) 0.013(2) -0.013(2)
C4 0.050(2) 0.079(3) 0.074(3) 0.004(3) 0.029(2) -0.004(2)
C30 0.061(2) 0.077(3) 0.052(3) 0.001(2) 0.021(2) -0.019(2)
C5 0.058(3) 0.077(3) 0.072(3) 0.011(3) 0.025(2) -0.017(2)
C39 0.064(2) 0.042(2) 0.060(3) 0.004(2) 0.024(2) 0.0043(19)
C9 0.065(2) 0.056(3) 0.044(2) -0.001(2) 0.0088(19) 0.002(2)
C35 0.064(3) 0.059(3) 0.070(3) 0.013(2) 0.030(2) 0.016(2)
C10 0.081(3) 0.072(3) 0.066(3) -0.007(2) 0.029(2) 0.015(3)
C34 0.064(3) 0.083(4) 0.060(3) 0.016(3) 0.015(2) 0.020(3)
C20 0.085(3) 0.096(4) 0.044(3) 0.004(3) 0.018(2) -0.031(3)
C17 0.078(3) 0.066(3) 0.079(3) 0.005(3) 0.045(3) -0.007(3)
C12 0.067(3) 0.092(4) 0.075(3) 0.000(3) 0.030(2) 0.024(3)
C13 0.047(2) 0.086(4) 0.070(3) -0.013(3) 0.015(2) -0.002(2)
C16 0.072(3) 0.077(4) 0.117(5) 0.005(3) 0.060(3) -0.010(3)
C31 0.066(3) 0.084(4) 0.089(4) -0.016(3) 0.045(3) -0.014(3)
C11 0.069(3) 0.087(4) 0.090(4) 0.009(3) 0.029(3) 0.025(3)
C15 0.052(2) 0.086(4) 0.087(4) -0.004(3) 0.030(2) -0.003(2)
C25 0.083(3) 0.061(3) 0.085(4) -0.006(3) 0.003(3) 0.021(3)
C38 0.093(3) 0.048(3) 0.084(4) -0.011(3) 0.034(3) 0.002(2)
C2 0.072(3) 0.078(4) 0.142(6) -0.006(4) 0.051(3) 0.012(3)
N7 0.165(5) 0.088(4) 0.100(4) -0.043(3) 0.060(4) -0.023(4)
C32 0.047(2) 0.101(4) 0.097(4) -0.010(3) 0.024(3) 0.003(3)
C26 0.110(4) 0.040(3) 0.088(4) 0.005(3) -0.013(3) 0.000(3)
C1 0.082(3) 0.076(4) 0.142(6) 0.016(4) 0.056(4) 0.023(3)
C27 0.080(3) 0.057(3) 0.078(4) 0.011(3) -0.004(3) -0.012(3)
C21 0.096(4) 0.106(5) 0.115(5) 0.057(4) 0.045(4) 0.007(3)
C33 0.055(3) 0.093(4) 0.098(4) -0.007(3) 0.028(3) 0.017(3)
C37 0.104(4) 0.052(3) 0.119(5) 0.005(3) 0.048(4) 0.025(3)
C36 0.100(4) 0.064(4) 0.090(4) 0.021(3) 0.035(3) 0.031(3)
C41 0.075(3) 0.065(3) 0.070(3) -0.011(3) 0.018(2) -0.011(2)
N10 0.212(7) 0.181(6) 0.134(5) -0.071(5) 0.126(5) -0.114(5)
C42 0.091(4) 0.081(4) 0.149(6) -0.031(4) 0.037(4) -0.027(3)
C23 0.158(6) 0.114(6) 0.132(6) -0.024(5) 0.086(5) -0.006(5)
C22 0.122(5) 0.120(6) 0.159(7) -0.032(5) 0.095(5) -0.029(4)

loop_
_atom_type_symbol
_atom_type_description
_atom_type_scat_dispersion_real
_atom_type_scat_dispersion_imag
_atom_type_scat_source
C C 0.0033 0.0016 'International Tables Vol C Tables 4.2.6.8 and 6.1.1.4'
Br Br -0.2901 2.4595 'International Tables Vol C Tables 4.2.6.8 and 6.1.1.4'
Zn Zn 0.2839 1.4301 'International Tables Vol C Tables 4.2.6.8 and 6.1.1.4'
N N 0.0061 0.0033 'International Tables Vol C Tables 4.2.6.8 and 6.1.1.4'
O O 0.0106 0.0060 'International Tables Vol C Tables 4.2.6.8 and 6.1.1.4'
H H 0.0000 0.0000 'International Tables Vol C Tables 4.2.6.8 and 6.1.1.4'

loop_
_geom_angle_atom_site_label_1
_geom_angle_atom_site_label_2
_geom_angle_atom_site_label_3
_geom_angle
O6 Zn2 O2 150.36(11)
O6 Zn2 O5 76.59(12)
O2 Zn2 O5 119.80(11)
O6 Zn2 O1 126.41(11)
O2 Zn2 O1 77.94(10)
O5 Zn2 O1 99.19(13)
O6 Zn2 O8 71.88(11)
O2 Zn2 O8 91.86(11)
O5 Zn2 O8 147.62(10)
O1 Zn2 O8 93.63(13)
O6 Zn2 O4 83.25(12)
O2 Zn2 O4 71.48(11)
O5 Zn2 O4 94.84(12)
O1 Zn2 O4 149.39(10)
O8 Zn2 O4 88.73(12)
O6 Zn2 Zn1 164.74(8)
O2 Zn2 Zn1 38.04(7)
O5 Zn2 Zn1 110.37(10)
O1 Zn2 Zn1 40.48(7)
O8 Zn2 Zn1 98.68(9)
O4 Zn2 Zn1 109.01(8)
O2 Zn1 N5 118.38(16)
O2 Zn1 N1 129.01(13)
N5 Zn1 N1 112.36(16)
O2 Zn1 O1 77.04(10)
N5 Zn1 O1 97.95(13)
N1 Zn1 O1 91.80(12)
O2 Zn1 N2 88.57(14)
N5 Zn1 N2 94.47(16)
N1 Zn1 N2 92.37(15)
O1 Zn1 N2 164.26(14)
O2 Zn1 Zn2 38.18(7)
N5 Zn1 Zn2 118.15(13)
N1 Zn1 Zn2 110.94(10)
O1 Zn1 Zn2 39.43(7)
N2 Zn1 Zn2 125.32(12)
O6 Zn3 N8 125.23(14)
O6 Zn3 N3 120.19(14)
N8 Zn3 N3 114.34(15)
O6 Zn3 O5 75.69(12)
N8 Zn3 O5 97.73(14)
N3 Zn3 O5 92.63(13)
O6 Zn3 N4 89.02(14)
N8 Zn3 N4 92.35(16)
N3 Zn3 N4 93.75(15)
O5 Zn3 N4 164.64(13)
C19 O2 Zn1 131.1(2)
C19 O2 Zn2 124.2(2)
Zn1 O2 Zn2 103.78(11)
C29 O5 Zn2 137.5(2)
C29 O5 Zn3 115.5(2)
Zn2 O5 Zn3 102.03(12)
C40 O6 Zn3 131.3(2)
C40 O6 Zn2 123.4(2)
Zn3 O6 Zn2 105.23(13)
C8 O1 Zn2 144.0(2)
C8 O1 Zn1 114.7(2)
Zn2 O1 Zn1 100.09(10)
C18 O4 C20 119.3(3)
C18 O4 Zn2 112.1(2)
C20 O4 Zn2 128.1(2)
C3 O3 C2 117.3(4)
C39 O8 C41 120.6(4)
C39 O8 Zn2 113.0(2)
C41 O8 Zn2 126.4(3)
C30 N3 C31 109.8(3)
C30 N3 Zn3 111.4(2)
C31 N3 Zn3 115.2(3)
C30 N3 H3N 107(2)
C31 N3 H3N 108(2)
Zn3 N3 H3N 105(2)
C23 O7 C24 122.0(4)
C10 N1 C9 108.8(3)
C10 N1 Zn1 114.5(3)
C9 N1 Zn1 113.2(3)
C10 N1 H1N 107(2)
C9 N1 H1N 106(2)
Zn1 N1 H1N 106(2)
C13 N2 C12 112.8(4)
C13 N2 Zn1 110.4(3)
C12 N2 Zn1 118.0(3)
C13 N2 H2N 108(3)
C12 N2 H2N 103(3)
Zn1 N2 H2N 103(3)
N9 N8 Zn3 135.8(3)
N8 N9 N10 175.7(5)
N6 N5 Zn1 122.5(3)
O2 C19 C18 119.0(3)
O2 C19 C14 121.9(4)
C18 C19 C14 119.1(3)
N7 N6 N5 177.0(5)
C17 C18 O4 124.4(4)
C17 C18 C19 122.5(4)
O4 C18 C19 113.1(3)
C34 N4 C33 111.5(4)
C34 N4 Zn3 108.9(2)
C33 N4 Zn3 119.1(3)
C34 N4 H4N 105.4
C33 N4 H4N 105.4
Zn3 N4 H4N 105.4
O3 C3 C4 124.3(4)
O3 C3 C8 116.0(3)
C4 C3 C8 119.7(4)
C19 C14 C15 117.5(4)
C19 C14 C13 123.0(3)
C15 C14 C13 119.2(4)
O5 C29 C24 121.1(4)
O5 C29 C28 120.0(4)
C24 C29 C28 118.9(4)
O1 C8 C7 119.8(3)
O1 C8 C3 121.5(4)
C7 C8 C3 118.6(4)
O6 C40 C39 117.7(4)
O6 C40 C35 121.9(4)
C39 C40 C35 120.4(4)
C6 C7 C8 120.0(4)
C6 C7 C9 120.6(4)
C8 C7 C9 119.2(4)
C27 C28 C29 119.9(4)
C27 C28 C30 120.9(4)
C29 C28 C30 119.1(4)
C25 C24 O7 125.2(4)
C25 C24 C29 119.9(5)
O7 C24 C29 114.8(4)
C5 C6 C7 121.0(4)
C5 C6 H6 119.5
C7 C6 H6 119.5
C5 C4 C3 120.8(4)
C5 C4 H4 119.6
C3 C4 H4 119.6
N3 C30 C28 113.5(3)
N3 C30 H30A 108.9
C28 C30 H30A 108.9
N3 C30 H30B 108.9
C28 C30 H30B 108.9
H30A C30 H30B 107.7
C6 C5 C4 119.9(4)
C6 C5 H5 120.1
C4 C5 H5 120.1
C38 C39 O8 126.3(4)
C38 C39 C40 120.9(4)
O8 C39 C40 112.8(4)
N1 C9 C7 113.8(3)
N1 C9 H9A 108.8
C7 C9 H9A 108.8
N1 C9 H9B 108.8
C7 C9 H9B 108.8
H9A C9 H9B 107.7
C36 C35 C40 116.7(5)
C36 C35 C34 121.4(4)
C40 C35 C34 121.8(4)
N1 C10 C11 114.6(4)
N1 C10 H10A 108.6
C11 C10 H10A 108.6
N1 C10 H10B 108.6
C11 C10 H10B 108.6
H10A C10 H10B 107.6
N4 C34 C35 114.8(4)
N4 C34 H34A 108.6
C35 C34 H34A 108.6
N4 C34 H34B 108.6
C35 C34 H34B 108.6
H34A C34 H34B 107.5
O4 C20 C21 112.2(4)
O4 C20 H20A 109.2
C21 C20 H20A 109.2
O4 C20 H20B 109.2
C21 C20 H20B 109.2
H20A C20 H20B 107.9
C18 C17 C16 117.9(5)
C18 C17 H17 121.0
C16 C17 H17 121.0
N2 C12 C11 111.2(4)
N2 C12 H12A 109.4
C11 C12 H12A 109.4
N2 C12 H12B 109.4
C11 C12 H12B 109.4
H12A C12 H12B 108.0
N2 C13 C14 114.4(4)
N2 C13 H13A 108.7
C14 C13 H13A 108.7
N2 C13 H13B 108.7
C14 C13 H13B 108.7
H13A C13 H13B 107.6
C15 C16 C17 120.7(4)
C15 C16 H16 119.6
C17 C16 H16 119.6
N3 C31 C32 113.3(4)
N3 C31 H31A 108.9
C32 C31 H31A 108.9
N3 C31 H31B 108.9
C32 C31 H31B 108.9
H31A C31 H31B 107.7
C12 C11 C10 114.9(4)
C12 C11 H11A 108.5
C10 C11 H11A 108.5
C12 C11 H11B 108.5
C10 C11 H11B 108.5
H11A C11 H11B 107.5
C16 C15 C14 122.3(4)
C16 C15 H15 118.9
C14 C15 H15 118.9
C24 C25 C26 120.6(5)
C24 C25 H25 119.7
C26 C25 H25 119.7
C39 C38 C37 118.5(5)
C39 C38 H38 120.8
C37 C38 H38 120.8
O3 C2 C1 109.7(4)
O3 C2 H2A 109.7
C1 C2 H2A 109.7
O3 C2 H2B 109.7
C1 C2 H2B 109.7
H2A C2 H2B 108.2
C31 C32 C33 114.1(4)
C31 C32 H32A 108.7
C33 C32 H32A 108.7
C31 C32 H32B 108.7
C33 C32 H32B 108.7
H32A C32 H32B 107.6
C27 C26 C25 120.8(5)
C27 C26 H26 119.6
C25 C26 H26 119.6
C2 C1 H1A 109.5
C2 C1 H1B 109.5
H1A C1 H1B 109.5
C2 C1 H1C 109.5
H1A C1 H1C 109.5
H1B C1 H1C 109.5
C26 C27 C28 119.9(5)
C26 C27 H27 120.1
C28 C27 H27 120.1
C20 C21 H21A 109.5
C20 C21 H21B 109.5
H21A C21 H21B 109.5
C20 C21 H21C 109.5
H21A C21 H21C 109.5
H21B C21 H21C 109.5
N4 C33 C32 110.7(4)
N4 C33 H33A 109.5
C32 C33 H33A 109.5
N4 C33 H33B 109.5
C32 C33 H33B 109.5
H33A C33 H33B 108.1
C36 C37 C38 120.4(5)
C36 C37 H37 119.8
C38 C37 H37 119.8
C37 C36 C35 123.1(5)
C37 C36 H36 118.5
C35 C36 H36 118.5
O8 C41 C42 109.2(4)
O8 C41 H41A 109.8
C42 C41 H41A 109.8
O8 C41 H41B 109.8
C42 C41 H41B 109.8
H41A C41 H41B 108.3
C41 C42 H42A 109.5
C41 C42 H42B 109.5
H42A C42 H42B 109.5
C41 C42 H42C 109.5
H42A C42 H42C 109.5
H42B C42 H42C 109.5
O7 C23 C22 110.6(6)
O7 C23 H23A 109.5
C22 C23 H23A 109.5
O7 C23 H23B 109.5
C22 C23 H23B 109.5
H23A C23 H23B 108.1
C23 C22 H22A 109.5
C23 C22 H22B 109.5
H22A C22 H22B 109.5
C23 C22 H22C 109.5
H22A C22 H22C 109.5
H22B C22 H22C 109.5

loop_
_geom_bond_atom_site_label_1
_geom_bond_atom_site_label_2
_geom_bond_distance
Zn2 O6 1.995(3)
Zn2 O2 1.998(3)
Zn2 O5 2.006(3)
Zn2 O1 2.025(3)
Zn2 O8 2.300(4)
Zn2 O4 2.379(3)
Zn2 Zn1 3.1390(16)
Zn1 O2 1.992(3)
Zn1 N5 2.010(4)
Zn1 N1 2.052(4)
Zn1 O1 2.070(3)
Zn1 N2 2.150(4)
Zn3 O6 1.982(3)
Zn3 N8 1.995(4)
Zn3 N3 2.056(4)
Zn3 O5 2.059(3)
Zn3 N4 2.142(4)
O2 C19 1.335(4)
O5 C29 1.310(5)
O6 C40 1.324(5)
O1 C8 1.332(4)
O4 C18 1.373(4)
O4 C20 1.428(5)
O3 C3 1.347(5)
O3 C2 1.391(5)
O8 C39 1.374(5)
O8 C41 1.426(5)
N3 C30 1.474(5)
N3 C31 1.485(5)
N3 H3N 0.92(4)
O7 C23 1.371(6)
O7 C24 1.377(5)
N1 C10 1.480(5)
N1 C9 1.486(5)
N1 H1N 0.86(4)
N2 C13 1.457(6)
N2 C12 1.472(6)
N2 H2N 0.72(4)
N8 N9 1.144(5)
N9 N10 1.148(6)
N5 N6 1.179(6)
C19 C18 1.386(6)
C19 C14 1.393(5)
N6 N7 1.156(6)
C18 C17 1.363(5)
N4 C34 1.463(6)
N4 C33 1.472(5)
N4 H4N 0.9800
C3 C4 1.386(6)
C3 C8 1.399(5)
C14 C15 1.394(6)
C14 C13 1.491(6)
C29 C24 1.394(6)
C29 C28 1.402(6)
C8 C7 1.391(6)
C40 C39 1.384(6)
C40 C35 1.395(6)
C7 C6 1.385(5)
C7 C9 1.498(5)
C28 C27 1.376(7)
C28 C30 1.477(6)
C24 C25 1.360(6)
C6 C5 1.355(6)
C6 H6 0.9300
C4 C5 1.368(6)
C4 H4 0.9300
C30 H30A 0.9700
C30 H30B 0.9700
C5 H5 0.9300
C39 C38 1.373(6)
C9 H9A 0.9700
C9 H9B 0.9700
C35 C36 1.376(7)
C35 C34 1.485(6)
C10 C11 1.506(6)
C10 H10A 0.9700
C10 H10B 0.9700
C34 H34A 0.9700
C34 H34B 0.9700
C20 C21 1.488(7)
C20 H20A 0.9700
C20 H20B 0.9700
C17 C16 1.386(6)
C17 H17 0.9300
C12 C11 1.499(7)
C12 H12A 0.9700
C12 H12B 0.9700
C13 H13A 0.9700
C13 H13B 0.9700
C16 C15 1.343(7)
C16 H16 0.9300
C31 C32 1.503(7)
C31 H31A 0.9700
C31 H31B 0.9700
C11 H11A 0.9700
C11 H11B 0.9700
C15 H15 0.9300
C25 C26 1.370(7)
C25 H25 0.9300
C38 C37 1.375(7)
C38 H38 0.9300
C2 C1 1.470(7)
C2 H2A 0.9700
C2 H2B 0.9700
C32 C33 1.505(7)
C32 H32A 0.9700
C32 H32B 0.9700
C26 C27 1.364(8)
C26 H26 0.9300
C1 H1A 0.9600
C1 H1B 0.9600
C1 H1C 0.9600
C27 H27 0.9300
C21 H21A 0.9600
C21 H21B 0.9600
C21 H21C 0.9600
C33 H33A 0.9700
C33 H33B 0.9700
C37 C36 1.348(7)
C37 H37 0.9300
C36 H36 0.9300
C41 C42 1.493(6)
C41 H41A 0.9700
C41 H41B 0.9700
C42 H42A 0.9600
C42 H42B 0.9600
C42 H42C 0.9600
C23 C22 1.423(8)
C23 H23A 0.9700
C23 H23B 0.9700
C22 H22A 0.9600
C22 H22B 0.9600
C22 H22C 0.9600
